data_7128584
loop_
_publ_author_name
'Wang, Yuna'
'Qi, Zaojuan'
'Niu, Yanning'
'Feng, Hua'
'Benassi, Enrico'
'Qian, Bo'

_publ_section_title
;
 Selective oxidative intermolecular carbosulphenylation of aryl alkenes
 with thiols and nucleophiles <i>via</i> a 1,2-dithioethane intermediate.
;
_journal_issue 61
_journal_name_full 'Chemical communications (Cambridge, England)'
_journal_page_first 7533
_journal_page_last 7536
_journal_paper_doi 10.1039/d1cc02517a
_journal_volume 57
_journal_year 2021
_chemical_absolute_configuration unk
_chemical_formula_sum 'C26 H24 O S'
_chemical_formula_weight 384.51
_space_group_crystal_system orthorhombic
_space_group_IT_number 19
_space_group_name_Hall 'P 2ac 2ab'
_space_group_name_H-M_alt 'P 21 21 21'
_atom_sites_solution_hydrogens geom
_atom_sites_solution_primary direct
_atom_sites_solution_secondary difmap
_audit_creation_method SHELXL-2014/7
_audit_update_record
;
2021-04-08 deposited with the CCDC.	2021-07-01 downloaded from the CCDC.
;
_cell_angle_alpha 90
_cell_angle_beta 90
_cell_angle_gamma 90
_cell_formula_units_Z 4
_cell_length_a 7.6661(19)
_cell_length_b 13.863(3)
_cell_length_c 19.578(5)
_cell_measurement_reflns_used 3857
_cell_measurement_temperature 296(2)
_cell_measurement_theta_max 21.85
_cell_measurement_theta_min 2.55
_cell_volume 2080.7(9)
_computing_cell_refinement 'Bruker SMART'
_computing_data_collection 'Bruker SMART APEX II'
_computing_data_reduction 'Bruker SAINT'
_computing_molecular_graphics SHELXTL
_computing_publication_material SHELXTL
_computing_structure_refinement 'SHELXL-2014/7 (Sheldrick, 2014)'
_computing_structure_solution 'SHELXL-2014/7 (Sheldrick, 2014)'
_diffrn_ambient_temperature 296(2)
_diffrn_detector_area_resol_mean 'fine-focus sealed tube'
_diffrn_measured_fraction_theta_full 0.996
_diffrn_measured_fraction_theta_max 0.955
_diffrn_measurement_device_type 'Bruker APEX II area detector'
_diffrn_measurement_method '\w scan'
_diffrn_radiation_type MoK\a
_diffrn_radiation_wavelength 0.71073
_diffrn_reflns_av_R_equivalents 0.0450
_diffrn_reflns_av_unetI/netI 0.0467
_diffrn_reflns_Laue_measured_fraction_full 0.996
_diffrn_reflns_Laue_measured_fraction_max 0.955
_diffrn_reflns_limit_h_max 10
_diffrn_reflns_limit_h_min -7
_diffrn_reflns_limit_k_max 18
_diffrn_reflns_limit_k_min -18
_diffrn_reflns_limit_l_max 26
_diffrn_reflns_limit_l_min -26
_diffrn_reflns_number 17187
_diffrn_reflns_point_group_measured_fraction_full 0.997
_diffrn_reflns_point_group_measured_fraction_max 0.932
_diffrn_reflns_theta_full 25.242
_diffrn_reflns_theta_max 28.965
_diffrn_reflns_theta_min 1.800
_exptl_absorpt_coefficient_mu 0.169
_exptl_absorpt_correction_type multi-scan
_exptl_absorpt_process_details SADABS
_exptl_crystal_colour colorless
_exptl_crystal_density_diffrn 1.227
_exptl_crystal_description block
_exptl_crystal_F_000 816
_exptl_crystal_size_max 0.300
_exptl_crystal_size_mid 0.300
_exptl_crystal_size_min 0.200
_exptl_transmission_factor_max 0.7458
_exptl_transmission_factor_min 0.5886
_refine_diff_density_max 0.346
_refine_diff_density_min -0.230
_refine_diff_density_rms 0.033
_refine_ls_abs_structure_details
;
 Flack x determined using 1143 quotients [(I+)-(I-)]/[(I+)+(I-)]
 (Parsons, Flack and Wagner, Acta Cryst. B69 (2013) 249-259).
;
_refine_ls_abs_structure_Flack 0.04(4)
_refine_ls_extinction_method none
_refine_ls_goodness_of_fit_ref 1.000
_refine_ls_hydrogen_treatment constr
_refine_ls_matrix_type full
_refine_ls_number_parameters 255
_refine_ls_number_reflns 5153
_refine_ls_number_restraints 0
_refine_ls_restrained_S_all 1.000
_refine_ls_R_factor_all 0.0802
_refine_ls_R_factor_gt 0.0442
_refine_ls_shift/su_max 0.001
_refine_ls_shift/su_mean 0.000
_refine_ls_structure_factor_coef Fsqd
_refine_ls_weighting_details 'w=1/[\s^2^(Fo^2^)+(0.0500P)^2^+0.1776P] where P=(Fo^2^+2Fc^2^)/3'
_refine_ls_weighting_scheme calc
_refine_ls_wR_factor_gt 0.0998
_refine_ls_wR_factor_ref 0.1155
_reflns_Friedel_coverage 0.721
_reflns_Friedel_fraction_full 0.999
_reflns_Friedel_fraction_max 0.902
_reflns_number_gt 3398
_reflns_number_total 5153
_reflns_threshold_expression 'I > 2\s(I)'
_cod_data_source_file d1cc02517a2.cif
_cod_data_source_block 1_a
_cod_depositor_comments
;
The following automatic conversions were performed:

data item '_exptl_absorpt_correction_type' value 'Multi-scan' was
changed to 'multi-scan' in accordance with the
/home/data/users/saulius/crontab/automatic-downloads/rss-feeds/RSC/lib/dictionaries/cif_core.dic
dictionary named 'cif_core.dic' version 2.4.2 last updated on
2011-04-26.

Automatic conversion script
Id: cif_fix_values 7556 2019-12-06 15:28:31Z antanas 

 Adding full bibliography for 7128584.cif.
;
_cod_database_code 7128584
_shelx_shelxl_version_number 2014/7
_shelx_space_group_comment
;
The symmetry employed for this shelxl refinement is uniquely defined
by the following loop, which should always be used as a source of
symmetry information in preference to the above space-group names.
They are only intended as comments.
;
_shelx_estimated_absorpt_t_min 0.951
_shelx_estimated_absorpt_t_max 0.967

loop_
_space_group_symop_operation_xyz
'x, y, z'
'-x+1/2, -y, z+1/2'
'-x, y+1/2, -z+1/2'
'x+1/2, -y+1/2, -z'

loop_
_atom_site_label
_atom_site_type_symbol
_atom_site_fract_x
_atom_site_fract_y
_atom_site_fract_z
_atom_site_U_iso_or_equiv
_atom_site_adp_type
_atom_site_occupancy
_atom_site_site_symmetry_order
_atom_site_calc_flag
_atom_site_refinement_flags_posn
_atom_site_refinement_flags_adp
_atom_site_refinement_flags_occupancy
_atom_site_disorder_assembly
_atom_site_disorder_group
C1 C 0.3513(4) 0.65230(19) 0.54599(14) 0.0515(7) Uani 1 1 d . . . . .
H1 H 0.3550 0.6575 0.5933 0.062 Uiso 1 1 calc R U . . .
C2 C 0.4118(4) 0.7279(2) 0.50649(17) 0.0646(8) Uani 1 1 d . . . . .
H2 H 0.4570 0.7828 0.5272 0.078 Uiso 1 1 calc R U . . .
C3 C 0.4048(5) 0.7218(2) 0.43641(17) 0.0664(9) Uani 1 1 d . . . . .
H3 H 0.4458 0.7723 0.4097 0.080 Uiso 1 1 calc R U . . .
C4 C 0.3375(5) 0.6412(2) 0.40623(15) 0.0665(9) Uani 1 1 d . . . . .
H4 H 0.3313 0.6375 0.3589 0.080 Uiso 1 1 calc R U . . .
C5 C 0.2782(4) 0.5649(2) 0.44572(13) 0.0556(8) Uani 1 1 d . . . . .
H5 H 0.2330 0.5103 0.4245 0.067 Uiso 1 1 calc R U . . .
C6 C 0.2857(4) 0.56912(17) 0.51675(12) 0.0436(6) Uani 1 1 d . . . . .
C7 C 0.2289(4) 0.48602(17) 0.56275(11) 0.0429(6) Uani 1 1 d . . . . .
H7 H 0.3171 0.4821 0.5989 0.051 Uiso 1 1 calc R U . . .
C8 C 0.0580(4) 0.50915(17) 0.59881(12) 0.0428(6) Uani 1 1 d . . . . .
C9 C 0.0535(4) 0.53224(17) 0.66993(13) 0.0465(7) Uani 1 1 d . . . . .
C10 C 0.2021(5) 0.53298(19) 0.71261(13) 0.0543(7) Uani 1 1 d . . . . .
H10 H 0.3094 0.5156 0.6942 0.065 Uiso 1 1 calc R U . . .
C11 C 0.1934(6) 0.5584(2) 0.77999(14) 0.0684(9) Uani 1 1 d . . . . .
H11 H 0.2946 0.5591 0.8062 0.082 Uiso 1 1 calc R U . . .
C12 C 0.0356(7) 0.5831(2) 0.80964(17) 0.0825(13) Uani 1 1 d . . . . .
H12 H 0.0307 0.5997 0.8556 0.099 Uiso 1 1 calc R U . . .
C13 C -0.1106(6) 0.5828(2) 0.77164(19) 0.0777(12) Uani 1 1 d . . . . .
H13 H -0.2162 0.5992 0.7919 0.093 Uiso 1 1 calc R U . . .
C14 C -0.1075(5) 0.55824(19) 0.70161(16) 0.0587(8) Uani 1 1 d . . . . .
C15 C -0.2572(5) 0.5604(2) 0.6617(2) 0.0737(10) Uani 1 1 d . . . . .
H15 H -0.3626 0.5776 0.6819 0.088 Uiso 1 1 calc R U . . .
C16 C -0.2543(4) 0.5379(2) 0.5936(2) 0.0713(9) Uani 1 1 d . . . . .
H16 H -0.3568 0.5388 0.5682 0.086 Uiso 1 1 calc R U . . .
C17 C -0.0960(4) 0.5138(2) 0.56277(15) 0.0553(7) Uani 1 1 d . . . . .
C18 C -0.2344(6) 0.5021(4) 0.4530(2) 0.0995(13) Uani 1 1 d . . . . .
H18A H -0.3184 0.4550 0.4676 0.149 Uiso 1 1 calc R U . . .
H18B H -0.2041 0.4906 0.4062 0.149 Uiso 1 1 calc R U . . .
H18C H -0.2833 0.5655 0.4575 0.149 Uiso 1 1 calc R U . . .
C19 C 0.2314(5) 0.38715(18) 0.52697(13) 0.0569(8) Uani 1 1 d . . . . .
H19A H 0.3428 0.3792 0.5041 0.068 Uiso 1 1 calc R U . . .
H19B H 0.1411 0.3861 0.4923 0.068 Uiso 1 1 calc R U . . .
C20 C 0.3818(4) 0.29397(18) 0.63903(15) 0.0525(7) Uani 1 1 d . . . . .
C21 C 0.5517(5) 0.2936(2) 0.61403(16) 0.0685(9) Uani 1 1 d . . . . .
H21 H 0.5715 0.2893 0.5673 0.082 Uiso 1 1 calc R U . . .
C22 C 0.6926(5) 0.2996(2) 0.65903(18) 0.0710(9) Uani 1 1 d . . . . .
H22 H 0.8054 0.3005 0.6416 0.085 Uiso 1 1 calc R U . . .
C23 C 0.6683(5) 0.30427(19) 0.72823(17) 0.0609(8) Uani 1 1 d . . . . .
C24 C 0.5002(6) 0.3028(2) 0.75198(18) 0.0691(9) Uani 1 1 d . . . . .
H24 H 0.4807 0.3049 0.7988 0.083 Uiso 1 1 calc R U . . .
C25 C 0.3590(5) 0.2981(2) 0.70843(17) 0.0660(9) Uani 1 1 d . . . . .
H25 H 0.2467 0.2978 0.7264 0.079 Uiso 1 1 calc R U . . .
C26 C 0.8214(6) 0.3114(3) 0.7760(2) 0.0882(12) Uani 1 1 d . . . . .
H26A H 0.8932 0.3651 0.7629 0.132 Uiso 1 1 calc R U . . .
H26B H 0.8885 0.2530 0.7737 0.132 Uiso 1 1 calc R U . . .
H26C H 0.7802 0.3207 0.8218 0.132 Uiso 1 1 calc R U . . .
O1 O -0.0838(3) 0.49489(17) 0.49389(10) 0.0709(6) Uani 1 1 d . . . . .
S1 S 0.19811(13) 0.28629(5) 0.58443(4) 0.0690(3) Uani 1 1 d . . . . .

loop_
_atom_site_aniso_label
_atom_site_aniso_U_11
_atom_site_aniso_U_22
_atom_site_aniso_U_33
_atom_site_aniso_U_23
_atom_site_aniso_U_13
_atom_site_aniso_U_12
C1 0.054(2) 0.0476(15) 0.0531(15) -0.0011(12) 0.0015(13) 0.0043(13)
C2 0.063(2) 0.0475(17) 0.083(2) 0.0006(14) 0.0070(18) -0.0015(15)
C3 0.068(2) 0.0572(18) 0.074(2) 0.0200(15) 0.0118(18) 0.0066(17)
C4 0.075(3) 0.072(2) 0.0520(16) 0.0136(15) 0.0064(17) 0.0072(18)
C5 0.062(2) 0.0583(17) 0.0461(14) 0.0028(12) -0.0006(14) 0.0040(15)
C6 0.0427(16) 0.0427(13) 0.0454(13) 0.0020(10) 0.0013(13) 0.0050(12)
C7 0.0458(17) 0.0412(13) 0.0416(12) -0.0019(9) -0.0044(12) 0.0026(11)
C8 0.0432(17) 0.0352(12) 0.0501(14) 0.0050(10) 0.0000(12) -0.0012(11)
C9 0.056(2) 0.0351(12) 0.0481(14) 0.0059(10) 0.0086(14) 0.0012(12)
C10 0.066(2) 0.0520(15) 0.0447(13) 0.0016(11) 0.0044(15) 0.0041(15)
C11 0.097(3) 0.0651(19) 0.0435(15) 0.0021(13) 0.0005(18) 0.005(2)
C12 0.134(4) 0.066(2) 0.0478(18) 0.0034(15) 0.020(2) 0.013(2)
C13 0.106(3) 0.0540(18) 0.073(2) 0.0120(16) 0.046(2) 0.016(2)
C14 0.063(2) 0.0413(14) 0.0715(19) 0.0137(13) 0.0181(18) 0.0062(15)
C15 0.055(3) 0.0617(19) 0.105(3) 0.0139(18) 0.025(2) 0.0048(17)
C16 0.042(2) 0.0648(19) 0.107(3) 0.0146(18) -0.005(2) -0.0021(15)
C17 0.051(2) 0.0464(15) 0.0680(19) 0.0069(12) -0.0062(15) -0.0060(14)
C18 0.083(3) 0.112(3) 0.104(3) 0.005(2) -0.052(2) -0.005(2)
C19 0.075(2) 0.0441(14) 0.0517(15) -0.0034(11) -0.0052(16) 0.0068(14)
C20 0.061(2) 0.0340(13) 0.0623(17) 0.0065(12) 0.0022(15) 0.0042(14)
C21 0.084(3) 0.0653(19) 0.0564(18) 0.0088(15) 0.0095(18) 0.018(2)
C22 0.061(2) 0.071(2) 0.081(2) 0.0174(17) 0.012(2) 0.0109(19)
C23 0.067(2) 0.0404(15) 0.075(2) 0.0080(13) -0.0034(18) 0.0016(15)
C24 0.080(3) 0.067(2) 0.0600(18) 0.0040(15) 0.0025(19) 0.0047(19)
C25 0.063(2) 0.0619(19) 0.073(2) 0.0092(15) 0.0119(17) 0.0051(17)
C26 0.092(3) 0.064(2) 0.108(3) 0.0050(19) -0.027(3) 0.003(2)
O1 0.0607(16) 0.0863(15) 0.0656(13) -0.0008(11) -0.0246(11) -0.0008(13)
S1 0.0804(6) 0.0447(4) 0.0819(5) 0.0070(4) -0.0110(5) -0.0060(4)

loop_
_atom_type_symbol
_atom_type_description
_atom_type_scat_dispersion_real
_atom_type_scat_dispersion_imag
_atom_type_scat_source
C C 0.0033 0.0016 'International Tables Vol C Tables 4.2.6.8 and 6.1.1.4'
H H 0.0000 0.0000 'International Tables Vol C Tables 4.2.6.8 and 6.1.1.4'
O O 0.0106 0.0060 'International Tables Vol C Tables 4.2.6.8 and 6.1.1.4'
S S 0.1246 0.1234 'International Tables Vol C Tables 4.2.6.8 and 6.1.1.4'

loop_
_geom_angle_atom_site_label_1
_geom_angle_atom_site_label_2
_geom_angle_atom_site_label_3
_geom_angle
_geom_angle_site_symmetry_1
_geom_angle_site_symmetry_3
_geom_angle_publ_flag
C6 C1 C2 121.5(3) . . ?
C6 C1 H1 119.2 . . ?
C2 C1 H1 119.2 . . ?
C3 C2 C1 119.8(3) . . ?
C3 C2 H2 120.1 . . ?
C1 C2 H2 120.1 . . ?
C4 C3 C2 119.8(3) . . ?
C4 C3 H3 120.1 . . ?
C2 C3 H3 120.1 . . ?
C3 C4 C5 120.4(3) . . ?
C3 C4 H4 119.8 . . ?
C5 C4 H4 119.8 . . ?
C4 C5 C6 120.7(3) . . ?
C4 C5 H5 119.6 . . ?
C6 C5 H5 119.6 . . ?
C1 C6 C5 117.6(2) . . ?
C1 C6 C7 119.3(2) . . ?
C5 C6 C7 123.1(2) . . ?
C8 C7 C6 111.1(2) . . ?
C8 C7 C19 114.2(2) . . ?
C6 C7 C19 113.6(2) . . ?
C8 C7 H7 105.7 . . ?
C6 C7 H7 105.7 . . ?
C19 C7 H7 105.7 . . ?
C17 C8 C9 117.9(3) . . ?
C17 C8 C7 120.7(2) . . ?
C9 C8 C7 121.3(2) . . ?
C10 C9 C14 116.0(2) . . ?
C10 C9 C8 123.9(3) . . ?
C14 C9 C8 120.1(3) . . ?
C11 C10 C9 122.2(3) . . ?
C11 C10 H10 118.9 . . ?
C9 C10 H10 118.9 . . ?
C10 C11 C12 120.7(4) . . ?
C10 C11 H11 119.6 . . ?
C12 C11 H11 119.6 . . ?
C13 C12 C11 119.7(3) . . ?
C13 C12 H12 120.1 . . ?
C11 C12 H12 120.1 . . ?
C12 C13 C14 121.5(4) . . ?
C12 C13 H13 119.2 . . ?
C14 C13 H13 119.2 . . ?
C15 C14 C13 121.8(3) . . ?
C15 C14 C9 118.4(3) . . ?
C13 C14 C9 119.8(4) . . ?
C16 C15 C14 121.9(3) . . ?
C16 C15 H15 119.0 . . ?
C14 C15 H15 119.0 . . ?
C15 C16 C17 119.3(3) . . ?
C15 C16 H16 120.3 . . ?
C17 C16 H16 120.3 . . ?
C8 C17 O1 115.8(3) . . ?
C8 C17 C16 122.3(3) . . ?
O1 C17 C16 121.9(3) . . ?
O1 C18 H18A 109.5 . . ?
O1 C18 H18B 109.5 . . ?
H18A C18 H18B 109.5 . . ?
O1 C18 H18C 109.5 . . ?
H18A C18 H18C 109.5 . . ?
H18B C18 H18C 109.5 . . ?
C7 C19 S1 113.74(18) . . ?
C7 C19 H19A 108.8 . . ?
S1 C19 H19A 108.8 . . ?
C7 C19 H19B 108.8 . . ?
S1 C19 H19B 108.8 . . ?
H19A C19 H19B 107.7 . . ?
C25 C20 C21 117.9(3) . . ?
C25 C20 S1 119.9(3) . . ?
C21 C20 S1 122.1(2) . . ?
C20 C21 C22 120.1(3) . . ?
C20 C21 H21 119.9 . . ?
C22 C21 H21 119.9 . . ?
C23 C22 C21 121.5(3) . . ?
C23 C22 H22 119.3 . . ?
C21 C22 H22 119.3 . . ?
C22 C23 C24 117.6(3) . . ?
C22 C23 C26 120.8(4) . . ?
C24 C23 C26 121.6(3) . . ?
C23 C24 C25 121.9(3) . . ?
C23 C24 H24 119.0 . . ?
C25 C24 H24 119.0 . . ?
C20 C25 C24 120.9(3) . . ?
C20 C25 H25 119.5 . . ?
C24 C25 H25 119.5 . . ?
C23 C26 H26A 109.5 . . ?
C23 C26 H26B 109.5 . . ?
H26A C26 H26B 109.5 . . ?
C23 C26 H26C 109.5 . . ?
H26A C26 H26C 109.5 . . ?
H26B C26 H26C 109.5 . . ?
C17 O1 C18 119.2(3) . . ?
C20 S1 C19 102.48(14) . . ?

loop_
_geom_bond_atom_site_label_1
_geom_bond_atom_site_label_2
_geom_bond_distance
_geom_bond_site_symmetry_2
_geom_bond_publ_flag
C1 C6 1.382(4) . ?
C1 C2 1.383(4) . ?
C1 H1 0.9300 . ?
C2 C3 1.376(5) . ?
C2 H2 0.9300 . ?
C3 C4 1.364(5) . ?
C3 H3 0.9300 . ?
C4 C5 1.387(4) . ?
C4 H4 0.9300 . ?
C5 C6 1.393(3) . ?
C5 H5 0.9300 . ?
C6 C7 1.526(3) . ?
C7 C8 1.522(4) . ?
C7 C19 1.539(3) . ?
C7 H7 0.9800 . ?
C8 C17 1.377(4) . ?
C8 C9 1.429(3) . ?
C9 C10 1.413(4) . ?
C9 C14 1.427(4) . ?
C10 C11 1.367(4) . ?
C10 H10 0.9300 . ?
C11 C12 1.384(6) . ?
C11 H11 0.9300 . ?
C12 C13 1.345(6) . ?
C12 H12 0.9300 . ?
C13 C14 1.413(5) . ?
C13 H13 0.9300 . ?
C14 C15 1.389(5) . ?
C15 C16 1.369(5) . ?
C15 H15 0.9300 . ?
C16 C17 1.397(4) . ?
C16 H16 0.9300 . ?
C17 O1 1.377(3) . ?
C18 O1 1.408(4) . ?
C18 H18A 0.9600 . ?
C18 H18B 0.9600 . ?
C18 H18C 0.9600 . ?
C19 S1 1.813(3) . ?
C19 H19A 0.9700 . ?
C19 H19B 0.9700 . ?
C20 C25 1.371(4) . ?
C20 C21 1.391(5) . ?
C20 S1 1.771(3) . ?
C21 C22 1.396(5) . ?
C21 H21 0.9300 . ?
C22 C23 1.369(4) . ?
C22 H22 0.9300 . ?
C23 C24 1.371(5) . ?
C23 C26 1.503(5) . ?
C24 C25 1.379(5) . ?
C24 H24 0.9300 . ?
C25 H25 0.9300 . ?
C26 H26A 0.9600 . ?
C26 H26B 0.9600 . ?
C26 H26C 0.9600 . ?

loop_
_geom_torsion_atom_site_label_1
_geom_torsion_atom_site_label_2
_geom_torsion_atom_site_label_3
_geom_torsion_atom_site_label_4
_geom_torsion
_geom_torsion_site_symmetry_1
_geom_torsion_site_symmetry_2
_geom_torsion_site_symmetry_3
_geom_torsion_site_symmetry_4
_geom_torsion_publ_flag
C6 C1 C2 C3 1.0(5) . . . . ?
C1 C2 C3 C4 0.3(5) . . . . ?
C2 C3 C4 C5 -0.9(5) . . . . ?
C3 C4 C5 C6 0.2(5) . . . . ?
C2 C1 C6 C5 -1.6(5) . . . . ?
C2 C1 C6 C7 177.1(3) . . . . ?
C4 C5 C6 C1 1.0(5) . . . . ?
C4 C5 C6 C7 -177.6(3) . . . . ?
C1 C6 C7 C8 73.5(3) . . . . ?
C5 C6 C7 C8 -107.9(3) . . . . ?
C1 C6 C7 C19 -156.1(3) . . . . ?
C5 C6 C7 C19 22.5(4) . . . . ?
C6 C7 C8 C17 69.8(3) . . . . ?
C19 C7 C8 C17 -60.2(3) . . . . ?
C6 C7 C8 C9 -106.4(3) . . . . ?
C19 C7 C8 C9 123.5(2) . . . . ?
C17 C8 C9 C10 -178.2(2) . . . . ?
C7 C8 C9 C10 -1.9(4) . . . . ?
C17 C8 C9 C14 0.6(3) . . . . ?
C7 C8 C9 C14 176.9(2) . . . . ?
C14 C9 C10 C11 -0.9(4) . . . . ?
C8 C9 C10 C11 177.9(3) . . . . ?
C9 C10 C11 C12 1.2(4) . . . . ?
C10 C11 C12 C13 -0.6(5) . . . . ?
C11 C12 C13 C14 -0.2(5) . . . . ?
C12 C13 C14 C15 -178.2(3) . . . . ?
C12 C13 C14 C9 0.5(5) . . . . ?
C10 C9 C14 C15 178.9(2) . . . . ?
C8 C9 C14 C15 0.0(4) . . . . ?
C10 C9 C14 C13 0.1(4) . . . . ?
C8 C9 C14 C13 -178.8(2) . . . . ?
C13 C14 C15 C16 179.1(3) . . . . ?
C9 C14 C15 C16 0.4(4) . . . . ?
C14 C15 C16 C17 -1.2(5) . . . . ?
C9 C8 C17 O1 177.4(2) . . . . ?
C7 C8 C17 O1 1.0(3) . . . . ?
C9 C8 C17 C16 -1.4(4) . . . . ?
C7 C8 C17 C16 -177.8(3) . . . . ?
C15 C16 C17 C8 1.8(4) . . . . ?
C15 C16 C17 O1 -177.0(3) . . . . ?
C8 C7 C19 S1 -60.5(3) . . . . ?
C6 C7 C19 S1 170.7(2) . . . . ?
C25 C20 C21 C22 -1.5(4) . . . . ?
S1 C20 C21 C22 -179.9(2) . . . . ?
C20 C21 C22 C23 1.2(5) . . . . ?
C21 C22 C23 C24 0.0(5) . . . . ?
C21 C22 C23 C26 -179.6(3) . . . . ?
C22 C23 C24 C25 -0.9(5) . . . . ?
C26 C23 C24 C25 178.7(3) . . . . ?
C21 C20 C25 C24 0.6(4) . . . . ?
S1 C20 C25 C24 179.1(2) . . . . ?
C23 C24 C25 C20 0.6(5) . . . . ?
C8 C17 O1 C18 -177.4(3) . . . . ?
C16 C17 O1 C18 1.4(4) . . . . ?
C25 C20 S1 C19 125.6(2) . . . . ?
C21 C20 S1 C19 -56.0(3) . . . . ?
C7 C19 S1 C20 -63.0(3) . . . . ?
